data_7213795
loop_
_publ_author_name
'Karmakar, Sibasree'
'Khanra, Sumit'

_publ_section_title
;
 Polynuclear coordination compounds: a magnetostructural study of
 ferromagnetically coupled Ni4O4 cubane core motif
;
_journal_issue 12
_journal_name_full CrystEngComm
_journal_page_first 2371
_journal_paper_doi 10.1039/c3ce41125g
_journal_volume 16
_journal_year 2014
_chemical_formula_moiety 'C56 H84 N4 Ni4 O16'
_chemical_formula_sum 'C56 H84 N4 Ni4 O16'
_chemical_formula_weight 1304.04
_chemical_name_systematic
; 
 ? 
;
_space_group_IT_number 2
_symmetry_cell_setting triclinic
_symmetry_space_group_name_Hall '-P 1'
_symmetry_space_group_name_H-M 'P -1'
_atom_sites_solution_hydrogens geom
_atom_sites_solution_primary direct
_atom_sites_solution_secondary difmap
_audit_creation_method SHELXL-97
_cell_angle_alpha 71.996(2)
_cell_angle_beta 68.484(2)
_cell_angle_gamma 66.013(2)
_cell_formula_units_Z 2
_cell_length_a 14.3328(17)
_cell_length_b 16.1942(19)
_cell_length_c 16.976(2)
_cell_measurement_reflns_used 9561
_cell_measurement_temperature 100(2)
_cell_measurement_theta_max 33.17
_cell_measurement_theta_min 2.35
_cell_volume 3289.3(7)
_computing_cell_refinement 'Bruker SMART'
_computing_data_collection 'Bruker SMART'
_computing_data_reduction 'Bruker SAINT'
_computing_molecular_graphics 'Bruker SHELXTL'
_computing_publication_material 'Bruker SHELXTL'
_computing_structure_refinement 'SHELXL-97 (Sheldrick, 1997)'
_computing_structure_solution 'SHELXS-97 (Sheldrick, 1990)'
_diffrn_ambient_temperature 100(2)
_diffrn_measured_fraction_theta_full 0.999
_diffrn_measured_fraction_theta_max 0.999
_diffrn_measurement_device_type 'CCD area detector'
_diffrn_measurement_method 'phi and omega scans'
_diffrn_radiation_monochromator graphite
_diffrn_radiation_source 'fine-focus sealed tube'
_diffrn_radiation_type MoK\a
_diffrn_radiation_wavelength 0.71073
_diffrn_reflns_av_R_equivalents 0.0305
_diffrn_reflns_av_sigmaI/netI 0.0283
_diffrn_reflns_limit_h_max 18
_diffrn_reflns_limit_h_min -17
_diffrn_reflns_limit_k_max 20
_diffrn_reflns_limit_k_min -20
_diffrn_reflns_limit_l_max 21
_diffrn_reflns_limit_l_min -15
_diffrn_reflns_number 51553
_diffrn_reflns_theta_full 27.00
_diffrn_reflns_theta_max 27.00
_diffrn_reflns_theta_min 1.62
_exptl_absorpt_coefficient_mu 1.190
_exptl_absorpt_correction_T_max 0.756
_exptl_absorpt_correction_T_min 0.639
_exptl_absorpt_correction_type multi-scan
_exptl_absorpt_process_details 'SADABS; BRUKER; 2008'
_exptl_crystal_colour green
_exptl_crystal_density_diffrn 1.317
_exptl_crystal_density_method 'not measured'
_exptl_crystal_description block
_exptl_crystal_F_000 1376
_exptl_crystal_size_max 0.432
_exptl_crystal_size_mid 0.321
_exptl_crystal_size_min 0.235
_platon_squeeze_details
;
;
_refine_diff_density_max 0.426
_refine_diff_density_min -0.359
_refine_diff_density_rms 0.049
_refine_ls_extinction_method none
_refine_ls_goodness_of_fit_ref 1.055
_refine_ls_hydrogen_treatment mixed
_refine_ls_matrix_type full
_refine_ls_number_parameters 753
_refine_ls_number_reflns 14351
_refine_ls_number_restraints 4
_refine_ls_restrained_S_all 1.056
_refine_ls_R_factor_all 0.0300
_refine_ls_R_factor_gt 0.0242
_refine_ls_shift/su_max 0.008
_refine_ls_shift/su_mean 0.002
_refine_ls_structure_factor_coef Fsqd
_refine_ls_weighting_details 'calc w=1/[\s^2^(Fo^2^)+(0.0299P)^2^+0.9407P] where P=(Fo^2^+2Fc^2^)/3'
_refine_ls_weighting_scheme calc
_refine_ls_wR_factor_gt 0.0624
_refine_ls_wR_factor_ref 0.0643
_reflns_number_gt 12302
_reflns_number_total 14351
_reflns_threshold_expression >2sigma(I)
_cod_data_source_file c3ce41125g.txt
_cod_data_source_block sk_sk_213b_a
_cod_depositor_comments
;
The following automatic conversions were performed:

'_symmetry_cell_setting' value 'Triclinic' changed to 'triclinic'
according to
/usr/data/users/saulius/automatic-downloads/current/RSC/lib/dictionaries/cif_core.dic
dictionary named 'cif_core.dic' version 2.4.2 from 2011-04-26.

Automatic conversion script
Id: cif_fix_values 2281 2013-09-26 08:29:07Z andrius 
;
_cod_original_sg_symbol_H-M 'P-1   '
_cod_database_code 7213795

loop_
_symmetry_equiv_pos_as_xyz
'x, y, z'
'-x, -y, -z'

loop_
_atom_site_label
_atom_site_type_symbol
_atom_site_fract_x
_atom_site_fract_y
_atom_site_fract_z
_atom_site_U_iso_or_equiv
_atom_site_adp_type
_atom_site_occupancy
_atom_site_symmetry_multiplicity
_atom_site_calc_flag
_atom_site_refinement_flags
Ni1 Ni 0.339086(13) 0.255825(12) 0.332629(11) 0.01275(4) Uani 1 1 d .
Ni2 Ni 0.316830(14) 0.125079(12) 0.250039(11) 0.01520(5) Uani 1 1 d .
Ni3 Ni 0.115042(14) 0.275482(12) 0.343726(11) 0.01393(5) Uani 1 1 d .
Ni4 Ni 0.253755(14) 0.327901(12) 0.166488(11) 0.01454(5) Uani 1 1 d .
N4 N 0.29518(9) 0.44026(8) 0.12916(7) 0.0158(2) Uani 1 1 d .
O10 O 0.31591(8) 0.29580(7) 0.05079(6) 0.0195(2) Uani 1 1 d .
O11 O 0.39901(11) 0.22193(8) -0.08376(7) 0.0366(3) Uani 1 1 d .
O3 O 0.38241(7) 0.22655(7) 0.21476(6) 0.01495(19) Uani 1 1 d .
N1 N 0.45148(9) 0.31444(8) 0.27877(8) 0.0157(2) Uani 1 1 d .
O2 O 0.17597(8) 0.37265(7) 0.57846(6) 0.0213(2) Uani 1 1 d .
O1 O 0.28450(8) 0.30690(7) 0.43869(6) 0.0158(2) Uani 1 1 d .
O16 O 0.10195(9) 0.41653(8) 0.14967(7) 0.0233(2) Uani 1 1 d .
O15 O 0.08207(8) 0.32286(7) 0.45825(7) 0.0190(2) Uani 1 1 d .
O7 O -0.01287(8) 0.36052(7) 0.30665(6) 0.0190(2) Uani 1 1 d .
O8 O -0.14932(8) 0.47392(8) 0.22355(7) 0.0256(2) Uani 1 1 d .
O4 O 0.43047(8) 0.02217(7) 0.29335(6) 0.0196(2) Uani 1 1 d .
O5 O 0.58896(9) -0.08876(7) 0.35171(7) 0.0283(3) Uani 1 1 d .
O14 O 0.38184(9) 0.11260(8) 0.11567(7) 0.0236(2) Uani 1 1 d D
O13 O 0.45602(9) 0.13030(8) 0.37251(8) 0.0295(3) Uani 1 1 d .
O9 O 0.24680(7) 0.17503(6) 0.36798(6) 0.01432(19) Uani 1 1 d .
N2 N 0.23289(10) 0.04626(9) 0.26487(8) 0.0191(3) Uani 1 1 d .
O6 O 0.18651(8) 0.22734(7) 0.22578(6) 0.0163(2) Uani 1 1 d .
O12 O 0.21063(7) 0.35586(6) 0.28448(6) 0.01454(19) Uani 1 1 d .
C36 C 0.21842(11) 0.12202(10) 0.45107(9) 0.0166(3) Uani 1 1 d .
H36A H 0.2083 0.1546 0.4944 0.020 Uiso 1 1 calc R
H36B H 0.2756 0.0640 0.4570 0.020 Uiso 1 1 calc R
C22 C 0.13521(12) 0.09666(11) 0.23670(10) 0.0218(3) Uani 1 1 d .
H22 H 0.0751 0.1033 0.2888 0.026 Uiso 1 1 calc R
C24 C 0.11687(15) 0.04664(13) 0.18211(11) 0.0322(4) Uani 1 1 d .
H24 H 0.1029 -0.0090 0.2201 0.039 Uiso 1 1 calc R
C25 C 0.21305(17) 0.01604(15) 0.10653(12) 0.0433(5) Uani 1 1 d .
H25A H 0.1966 -0.0142 0.0753 0.065 Uiso 1 1 calc R
H25B H 0.2725 -0.0258 0.1279 0.065 Uiso 1 1 calc R
H25C H 0.2306 0.0688 0.0689 0.065 Uiso 1 1 calc R
C26 C 0.01798(17) 0.10656(15) 0.15175(14) 0.0444(5) Uani 1 1 d .
H26A H 0.0320 0.1581 0.1089 0.067 Uiso 1 1 calc R
H26B H -0.0399 0.1283 0.1998 0.067 Uiso 1 1 calc R
H26C H -0.0004 0.0710 0.1274 0.067 Uiso 1 1 calc R
C23 C 0.13688(12) 0.19457(11) 0.18906(10) 0.0209(3) Uani 1 1 d .
H23A H 0.1750 0.1936 0.1287 0.025 Uiso 1 1 calc R
H23B H 0.0646 0.2360 0.1924 0.025 Uiso 1 1 calc R
C47 C 0.34928(11) 0.46626(10) 0.05300(9) 0.0186(3) Uani 1 1 d .
H47 H 0.3616 0.5214 0.0424 0.022 Uiso 1 1 calc R
C45 C 0.39312(11) 0.41744(10) -0.01814(9) 0.0178(3) Uani 1 1 d .
C40 C 0.37505(11) 0.33652(10) -0.01511(9) 0.0174(3) Uani 1 1 d .
C41 C 0.42469(13) 0.29725(10) -0.09107(10) 0.0227(3) Uani 1 1 d .
C42 C 0.49024(13) 0.33348(11) -0.16324(10) 0.0263(3) Uani 1 1 d .
H42 H 0.5227 0.3054 -0.2112 0.032 Uiso 1 1 calc R
C43 C 0.50809(13) 0.41259(11) -0.16454(10) 0.0268(3) Uani 1 1 d .
H43 H 0.5529 0.4370 -0.2131 0.032 Uiso 1 1 calc R
C44 C 0.45940(12) 0.45404(11) -0.09402(10) 0.0238(3) Uani 1 1 d .
H44 H 0.4702 0.5076 -0.0960 0.029 Uiso 1 1 calc R
C46 C 0.4376(3) 0.18366(18) -0.15880(14) 0.0771(10) Uani 1 1 d .
H46A H 0.4178 0.2311 -0.2060 0.116 Uiso 1 1 calc R
H46B H 0.4075 0.1369 -0.1487 0.116 Uiso 1 1 calc R
H46C H 0.5136 0.1571 -0.1726 0.116 Uiso 1 1 calc R
C48 C 0.25971(11) 0.49182(10) 0.19929(9) 0.0179(3) Uani 1 1 d .
H48 H 0.3223 0.4782 0.2181 0.021 Uiso 1 1 calc R
C49 C 0.18075(11) 0.45212(9) 0.27655(9) 0.0167(3) Uani 1 1 d .
H49A H 0.1787 0.4655 0.3292 0.020 Uiso 1 1 calc R
H49B H 0.1100 0.4815 0.2686 0.020 Uiso 1 1 calc R
C50 C 0.21577(13) 0.59753(10) 0.17128(10) 0.0262(3) Uani 1 1 d .
H50 H 0.2746 0.6170 0.1286 0.031 Uiso 1 1 calc R
C52 C 0.18014(16) 0.64441(12) 0.24791(12) 0.0394(5) Uani 1 1 d .
H52A H 0.1655 0.7095 0.2279 0.059 Uiso 1 1 calc R
H52B H 0.2355 0.6202 0.2761 0.059 Uiso 1 1 calc R
H52C H 0.1170 0.6329 0.2879 0.059 Uiso 1 1 calc R
C51 C 0.12735(14) 0.62875(12) 0.12830(11) 0.0363(4) Uani 1 1 d .
H51A H 0.0686 0.6100 0.1682 0.054 Uiso 1 1 calc R
H51B H 0.1534 0.6013 0.0783 0.054 Uiso 1 1 calc R
H51C H 0.1043 0.6946 0.1113 0.054 Uiso 1 1 calc R
C10 C 0.49067(11) 0.21880(10) 0.17603(9) 0.0179(3) Uani 1 1 d .
H10A H 0.5079 0.2215 0.1146 0.021 Uiso 1 1 calc R
H10B H 0.5349 0.1598 0.2003 0.021 Uiso 1 1 calc R
C9 C 0.51442(11) 0.29659(10) 0.19071(9) 0.0172(3) Uani 1 1 d .
H9 H 0.4864 0.3521 0.1507 0.021 Uiso 1 1 calc R
C11 C 0.63447(12) 0.27979(12) 0.16864(10) 0.0263(3) Uani 1 1 d .
H11 H 0.6419 0.3357 0.1729 0.032 Uiso 1 1 calc R
C12 C 0.68990(14) 0.20063(14) 0.22956(13) 0.0399(5) Uani 1 1 d .
H12A H 0.6857 0.1443 0.2259 0.060 Uiso 1 1 calc R
H12B H 0.6560 0.2114 0.2875 0.060 Uiso 1 1 calc R
H12C H 0.7631 0.1960 0.2139 0.060 Uiso 1 1 calc R
C13 C 0.68842(15) 0.26627(15) 0.07483(12) 0.0415(5) Uani 1 1 d .
H13A H 0.7594 0.2680 0.0577 0.062 Uiso 1 1 calc R
H13B H 0.6487 0.3145 0.0381 0.062 Uiso 1 1 calc R
H13C H 0.6909 0.2078 0.0700 0.062 Uiso 1 1 calc R
C8 C 0.46332(11) 0.37006(10) 0.31099(9) 0.0174(3) Uani 1 1 d .
H8 H 0.5184 0.3937 0.2793 0.021 Uiso 1 1 calc R
C6 C 0.39870(11) 0.39974(10) 0.39246(9) 0.0177(3) Uani 1 1 d .
C1 C 0.31402(11) 0.36813(9) 0.44975(9) 0.0155(3) Uani 1 1 d .
C2 C 0.25688(11) 0.40600(10) 0.52642(9) 0.0183(3) Uani 1 1 d .
C3 C 0.28329(12) 0.46956(11) 0.54475(11) 0.0244(3) Uani 1 1 d .
H3 H 0.2451 0.4924 0.5955 0.029 Uiso 1 1 calc R
C4 C 0.36719(13) 0.49986(12) 0.48748(11) 0.0288(4) Uani 1 1 d .
H4 H 0.3848 0.5428 0.5000 0.035 Uiso 1 1 calc R
C5 C 0.42296(12) 0.46594(11) 0.41321(11) 0.0242(3) Uani 1 1 d .
H5 H 0.4783 0.4867 0.3752 0.029 Uiso 1 1 calc R
C7 C 0.12926(14) 0.39309(13) 0.66339(10) 0.0308(4) Uani 1 1 d .
H7A H 0.1838 0.3733 0.6917 0.046 Uiso 1 1 calc R
H7B H 0.0788 0.3615 0.6957 0.046 Uiso 1 1 calc R
H7C H 0.0938 0.4582 0.6599 0.046 Uiso 1 1 calc R
C56 C 0.07360(16) 0.44134(16) 0.07248(12) 0.0440(5) Uani 1 1 d .
H56A H 0.1307 0.4549 0.0249 0.066 Uiso 1 1 calc R
H56B H 0.0108 0.4947 0.0749 0.066 Uiso 1 1 calc R
H56C H 0.0599 0.3914 0.0649 0.066 Uiso 1 1 calc R
C55 C -0.01265(12) 0.39075(11) 0.49312(11) 0.0260(3) Uani 1 1 d .
H55A H -0.0132 0.4502 0.4583 0.039 Uiso 1 1 calc R
H55B H -0.0162 0.3901 0.5509 0.039 Uiso 1 1 calc R
H55C H -0.0728 0.3780 0.4938 0.039 Uiso 1 1 calc R
C27 C -0.10140(11) 0.34312(10) 0.32790(9) 0.0171(3) Uani 1 1 d .
C32 C -0.12667(11) 0.26836(10) 0.39129(9) 0.0182(3) Uani 1 1 d .
C31 C -0.22947(12) 0.26232(11) 0.41358(10) 0.0224(3) Uani 1 1 d .
H31 H -0.2463 0.2144 0.4565 0.027 Uiso 1 1 calc R
C30 C -0.30413(12) 0.32463(12) 0.37385(11) 0.0261(3) Uani 1 1 d .
H30 H -0.3714 0.3198 0.3903 0.031 Uiso 1 1 calc R
C29 C -0.27911(12) 0.39612(11) 0.30800(10) 0.0237(3) Uani 1 1 d .
H29 H -0.3291 0.4376 0.2793 0.028 Uiso 1 1 calc R
C28 C -0.18089(12) 0.40502(10) 0.28574(10) 0.0203(3) Uani 1 1 d .
C33 C -0.22681(14) 0.54218(13) 0.18283(13) 0.0370(4) Uani 1 1 d .
H33A H -0.2472 0.5140 0.1526 0.055 Uiso 1 1 calc R
H33B H -0.1974 0.5880 0.1428 0.055 Uiso 1 1 calc R
H33C H -0.2880 0.5706 0.2257 0.055 Uiso 1 1 calc R
C34 C -0.05315(11) 0.19444(10) 0.43528(9) 0.0180(3) Uani 1 1 d .
H34 H -0.0794 0.1505 0.4774 0.022 Uiso 1 1 calc R
N3 N 0.04467(9) 0.18408(8) 0.42152(7) 0.0163(2) Uani 1 1 d .
C35 C 0.11501(11) 0.10305(10) 0.46629(9) 0.0174(3) Uani 1 1 d .
H35 H 0.1349 0.0516 0.4379 0.021 Uiso 1 1 calc R
C37 C 0.06240(13) 0.07266(10) 0.56295(10) 0.0226(3) Uani 1 1 d .
H37 H 0.0058 0.0516 0.5662 0.027 Uiso 1 1 calc R
C38 C 0.01143(14) 0.15008(12) 0.61448(10) 0.0300(4) Uani 1 1 d .
H38A H -0.0184 0.1265 0.6738 0.045 Uiso 1 1 calc R
H38B H -0.0437 0.1982 0.5915 0.045 Uiso 1 1 calc R
H38C H 0.0644 0.1742 0.6106 0.045 Uiso 1 1 calc R
C39 C 0.14295(14) -0.00903(12) 0.60285(11) 0.0323(4) Uani 1 1 d .
H39A H 0.1948 0.0111 0.6075 0.049 Uiso 1 1 calc R
H39B H 0.1778 -0.0547 0.5670 0.049 Uiso 1 1 calc R
H39C H 0.1071 -0.0350 0.6592 0.049 Uiso 1 1 calc R
C21 C 0.25725(13) -0.03973(11) 0.29775(9) 0.0223(3) Uani 1 1 d .
H21 H 0.2111 -0.0691 0.3023 0.027 Uiso 1 1 calc R
C19 C 0.34992(13) -0.09550(10) 0.32849(9) 0.0218(3) Uani 1 1 d .
C14 C 0.42967(12) -0.06219(10) 0.32464(9) 0.0197(3) Uani 1 1 d .
C15 C 0.51653(13) -0.12670(11) 0.35693(10) 0.0245(3) Uani 1 1 d .
C20 C 0.68321(16) -0.15038(13) 0.37532(15) 0.0457(5) Uani 1 1 d .
H20A H 0.6646 -0.1805 0.4344 0.069 Uiso 1 1 calc R
H20B H 0.7281 -0.1165 0.3685 0.069 Uiso 1 1 calc R
H20C H 0.7204 -0.1956 0.3390 0.069 Uiso 1 1 calc R
C16 C 0.52438(15) -0.21784(11) 0.38983(10) 0.0310(4) Uani 1 1 d .
H16 H 0.5819 -0.2584 0.4106 0.037 Uiso 1 1 calc R
C17 C 0.44534(16) -0.24928(11) 0.39193(11) 0.0343(4) Uani 1 1 d .
H17 H 0.4507 -0.3108 0.4136 0.041 Uiso 1 1 calc R
C18 C 0.36106(15) -0.18974(11) 0.36230(10) 0.0299(4) Uani 1 1 d .
H18 H 0.3091 -0.2113 0.3642 0.036 Uiso 1 1 calc R
C54 C 0.48981(17) 0.06393(15) 0.08100(13) 0.0478(5) Uani 1 1 d D
H54A H 0.5280 0.0485 0.1225 0.072 Uiso 1 1 calc R
H54B H 0.5194 0.1016 0.0297 0.072 Uiso 1 1 calc RD
H54C H 0.4956 0.0086 0.0672 0.072 Uiso 1 1 calc RD
C53 C 0.52398(16) 0.10898(12) 0.42175(13) 0.0353(4) Uani 1 1 d .
H53A H 0.5267 0.1647 0.4282 0.053 Uiso 1 1 calc R
H53B H 0.5939 0.0725 0.3937 0.053 Uiso 1 1 calc R
H53C H 0.4985 0.0749 0.4775 0.053 Uiso 1 1 calc R
H15M H 0.1340(16) 0.3284(13) 0.4619(12) 0.032(5) Uiso 1 1 d .
H13M H 0.4590(16) 0.0883(15) 0.3557(13) 0.040(6) Uiso 1 1 d .
H16M H 0.0530(16) 0.4070(14) 0.1915(13) 0.036(6) Uiso 1 1 d .
H14M H 0.3656(16) 0.1640(11) 0.0887(13) 0.041(6) Uiso 1 1 d D

loop_
_atom_site_aniso_label
_atom_site_aniso_U_11
_atom_site_aniso_U_22
_atom_site_aniso_U_33
_atom_site_aniso_U_23
_atom_site_aniso_U_13
_atom_site_aniso_U_12
Ni1 0.01226(9) 0.01384(9) 0.01234(9) -0.00227(7) -0.00317(7) -0.00489(7)
Ni2 0.01887(10) 0.01470(9) 0.01378(9) -0.00148(7) -0.00574(7) -0.00705(7)
Ni3 0.01320(9) 0.01594(9) 0.01252(9) 0.00022(7) -0.00414(7) -0.00629(7)
Ni4 0.01621(9) 0.01589(9) 0.01119(9) 0.00014(7) -0.00371(7) -0.00705(7)
N4 0.0153(6) 0.0155(6) 0.0142(6) -0.0015(5) -0.0034(5) -0.0043(5)
O10 0.0245(6) 0.0221(5) 0.0130(5) -0.0003(4) -0.0031(4) -0.0128(4)
O11 0.0635(9) 0.0302(6) 0.0172(6) -0.0065(5) 0.0010(6) -0.0259(6)
O3 0.0140(5) 0.0168(5) 0.0135(5) -0.0028(4) -0.0025(4) -0.0058(4)
N1 0.0120(6) 0.0159(6) 0.0169(6) -0.0025(5) -0.0032(5) -0.0037(5)
O2 0.0187(5) 0.0258(6) 0.0178(5) -0.0088(4) -0.0015(4) -0.0055(4)
O1 0.0169(5) 0.0175(5) 0.0147(5) -0.0042(4) -0.0036(4) -0.0074(4)
O16 0.0187(6) 0.0307(6) 0.0159(5) 0.0045(5) -0.0068(4) -0.0083(5)
O15 0.0146(5) 0.0241(5) 0.0195(5) -0.0074(4) -0.0029(4) -0.0068(4)
O7 0.0156(5) 0.0213(5) 0.0204(5) 0.0005(4) -0.0071(4) -0.0077(4)
O8 0.0199(6) 0.0285(6) 0.0265(6) 0.0024(5) -0.0126(5) -0.0063(5)
O4 0.0252(6) 0.0145(5) 0.0195(5) -0.0021(4) -0.0082(4) -0.0057(4)
O5 0.0337(6) 0.0212(6) 0.0295(6) -0.0009(5) -0.0188(5) -0.0024(5)
O14 0.0317(6) 0.0218(6) 0.0176(5) -0.0033(5) -0.0054(5) -0.0107(5)
O13 0.0314(7) 0.0180(6) 0.0485(8) -0.0118(5) -0.0286(6) 0.0023(5)
O9 0.0163(5) 0.0156(5) 0.0112(5) 0.0007(4) -0.0046(4) -0.0072(4)
N2 0.0257(7) 0.0220(6) 0.0131(6) -0.0030(5) -0.0044(5) -0.0123(5)
O6 0.0183(5) 0.0200(5) 0.0143(5) 0.0002(4) -0.0070(4) -0.0101(4)
O12 0.0154(5) 0.0135(5) 0.0141(5) -0.0006(4) -0.0041(4) -0.0056(4)
C36 0.0189(7) 0.0166(7) 0.0127(7) 0.0015(5) -0.0046(5) -0.0072(6)
C22 0.0251(8) 0.0295(8) 0.0176(7) -0.0039(6) -0.0052(6) -0.0164(7)
C24 0.0428(10) 0.0391(10) 0.0302(9) -0.0062(8) -0.0140(8) -0.0256(9)
C25 0.0618(13) 0.0502(12) 0.0335(10) -0.0187(9) -0.0160(9) -0.0233(11)
C26 0.0500(12) 0.0604(13) 0.0450(12) -0.0042(10) -0.0252(10) -0.0334(11)
C23 0.0240(8) 0.0265(8) 0.0184(7) -0.0029(6) -0.0091(6) -0.0125(6)
C47 0.0188(7) 0.0168(7) 0.0192(7) -0.0009(6) -0.0045(6) -0.0075(6)
C45 0.0163(7) 0.0202(7) 0.0145(7) 0.0001(6) -0.0040(5) -0.0063(6)
C40 0.0165(7) 0.0198(7) 0.0132(7) 0.0012(6) -0.0059(5) -0.0051(6)
C41 0.0288(8) 0.0205(7) 0.0169(7) -0.0022(6) -0.0047(6) -0.0088(6)
C42 0.0295(9) 0.0271(8) 0.0159(7) -0.0053(6) 0.0002(6) -0.0078(7)
C43 0.0262(8) 0.0309(9) 0.0177(7) -0.0007(6) 0.0018(6) -0.0137(7)
C44 0.0250(8) 0.0239(8) 0.0207(8) -0.0002(6) -0.0026(6) -0.0128(7)
C46 0.147(3) 0.0585(15) 0.0316(11) -0.0234(11) 0.0170(14) -0.0664(18)
C48 0.0185(7) 0.0155(7) 0.0174(7) -0.0032(6) -0.0027(6) -0.0053(6)
C49 0.0171(7) 0.0144(7) 0.0152(7) -0.0017(5) -0.0031(5) -0.0040(5)
C50 0.0295(9) 0.0141(7) 0.0237(8) -0.0020(6) 0.0032(7) -0.0066(6)
C52 0.0494(12) 0.0206(8) 0.0362(10) -0.0111(8) 0.0069(9) -0.0123(8)
C51 0.0326(10) 0.0217(8) 0.0295(9) 0.0043(7) -0.0017(7) 0.0026(7)
C10 0.0137(7) 0.0201(7) 0.0166(7) -0.0056(6) 0.0003(5) -0.0050(6)
C9 0.0143(7) 0.0180(7) 0.0160(7) -0.0021(6) -0.0019(5) -0.0051(6)
C11 0.0159(8) 0.0349(9) 0.0291(9) -0.0117(7) 0.0020(6) -0.0124(7)
C12 0.0183(8) 0.0519(12) 0.0491(12) -0.0249(10) -0.0131(8) 0.0034(8)
C13 0.0280(10) 0.0594(13) 0.0333(10) -0.0168(9) 0.0120(8) -0.0232(9)
C8 0.0138(7) 0.0179(7) 0.0207(7) -0.0012(6) -0.0053(6) -0.0069(6)
C6 0.0157(7) 0.0169(7) 0.0223(7) -0.0045(6) -0.0084(6) -0.0037(6)
C1 0.0140(7) 0.0138(6) 0.0185(7) -0.0033(5) -0.0084(6) -0.0008(5)
C2 0.0142(7) 0.0183(7) 0.0212(7) -0.0054(6) -0.0072(6) -0.0010(6)
C3 0.0228(8) 0.0240(8) 0.0280(8) -0.0142(7) -0.0084(7) -0.0013(6)
C4 0.0285(9) 0.0268(8) 0.0403(10) -0.0162(8) -0.0106(7) -0.0097(7)
C5 0.0211(8) 0.0243(8) 0.0321(9) -0.0084(7) -0.0065(7) -0.0107(6)
C7 0.0293(9) 0.0392(10) 0.0207(8) -0.0144(7) 0.0004(7) -0.0083(8)
C56 0.0348(10) 0.0656(14) 0.0254(9) 0.0043(9) -0.0152(8) -0.0139(10)
C55 0.0201(8) 0.0280(8) 0.0278(8) -0.0124(7) -0.0042(6) -0.0030(7)
C27 0.0153(7) 0.0217(7) 0.0165(7) -0.0088(6) -0.0031(5) -0.0056(6)
C32 0.0164(7) 0.0227(7) 0.0172(7) -0.0081(6) -0.0024(6) -0.0071(6)
C31 0.0186(8) 0.0269(8) 0.0242(8) -0.0096(6) -0.0006(6) -0.0112(6)
C30 0.0150(7) 0.0351(9) 0.0333(9) -0.0130(7) -0.0048(6) -0.0101(7)
C29 0.0167(7) 0.0309(8) 0.0266(8) -0.0104(7) -0.0102(6) -0.0035(6)
C28 0.0193(7) 0.0239(8) 0.0191(7) -0.0079(6) -0.0054(6) -0.0058(6)
C33 0.0299(9) 0.0376(10) 0.0391(10) 0.0064(8) -0.0213(8) -0.0065(8)
C34 0.0193(7) 0.0207(7) 0.0158(7) -0.0045(6) -0.0007(6) -0.0112(6)
N3 0.0185(6) 0.0172(6) 0.0134(6) -0.0020(5) -0.0037(5) -0.0073(5)
C35 0.0201(7) 0.0163(7) 0.0148(7) -0.0004(5) -0.0048(6) -0.0071(6)
C37 0.0266(8) 0.0227(8) 0.0170(7) 0.0030(6) -0.0038(6) -0.0136(7)
C38 0.0355(10) 0.0337(9) 0.0146(7) -0.0010(7) -0.0005(7) -0.0137(8)
C39 0.0394(10) 0.0260(9) 0.0257(9) 0.0080(7) -0.0095(7) -0.0141(8)
C21 0.0288(8) 0.0250(8) 0.0163(7) -0.0070(6) 0.0012(6) -0.0164(7)
C19 0.0311(9) 0.0177(7) 0.0135(7) -0.0043(6) -0.0001(6) -0.0097(6)
C14 0.0293(8) 0.0151(7) 0.0114(7) -0.0051(5) -0.0029(6) -0.0047(6)
C15 0.0333(9) 0.0206(8) 0.0159(7) -0.0045(6) -0.0070(6) -0.0045(7)
C20 0.0425(12) 0.0329(10) 0.0581(13) 0.0064(9) -0.0321(10) -0.0040(9)
C16 0.0441(10) 0.0189(8) 0.0210(8) -0.0002(6) -0.0116(7) -0.0021(7)
C17 0.0538(12) 0.0167(8) 0.0230(8) 0.0009(7) -0.0043(8) -0.0114(8)
C18 0.0408(10) 0.0225(8) 0.0231(8) -0.0032(7) 0.0003(7) -0.0161(7)
C54 0.0529(13) 0.0436(12) 0.0369(11) -0.0204(9) -0.0098(10) 0.0007(10)
C53 0.0483(11) 0.0255(9) 0.0407(10) -0.0013(8) -0.0316(9) -0.0070(8)

loop_
_atom_type_symbol
_atom_type_description
_atom_type_scat_dispersion_real
_atom_type_scat_dispersion_imag
_atom_type_scat_source
C C 0.0033 0.0016 'International Tables Vol C Tables 4.2.6.8 and 6.1.1.4'
H H 0.0000 0.0000 'International Tables Vol C Tables 4.2.6.8 and 6.1.1.4'
N N 0.0061 0.0033 'International Tables Vol C Tables 4.2.6.8 and 6.1.1.4'
O O 0.0106 0.0060 'International Tables Vol C Tables 4.2.6.8 and 6.1.1.4'
Ni Ni 0.3393 1.1124 'International Tables Vol C Tables 4.2.6.8 and 6.1.1.4'

loop_
_geom_angle_atom_site_label_1
_geom_angle_atom_site_label_2
_geom_angle_atom_site_label_3
_geom_angle
O1 Ni1 N1 93.81(4)
O1 Ni1 O3 169.90(4)
N1 Ni1 O3 83.32(4)
O1 Ni1 O9 98.79(4)
N1 Ni1 O9 166.41(4)
O3 Ni1 O9 85.09(4)
O1 Ni1 O12 91.56(4)
N1 Ni1 O12 102.16(4)
O3 Ni1 O12 79.64(4)
O9 Ni1 O12 82.66(4)
O1 Ni1 O13 98.26(4)
N1 Ni1 O13 88.96(5)
O3 Ni1 O13 91.38(4)
O9 Ni1 O13 84.23(4)
O12 Ni1 O13 164.67(4)
O4 Ni2 N2 93.96(5)
O4 Ni2 O6 170.71(4)
N2 Ni2 O6 82.97(5)
O4 Ni2 O3 98.84(4)
N2 Ni2 O3 166.31(5)
O6 Ni2 O3 85.11(4)
O4 Ni2 O9 92.97(4)
N2 Ni2 O9 102.23(4)
O6 Ni2 O9 79.19(4)
O3 Ni2 O9 82.03(4)
O4 Ni2 O14 97.68(4)
N2 Ni2 O14 87.94(4)
O6 Ni2 O14 90.99(4)
O3 Ni2 O14 85.56(4)
O9 Ni2 O14 164.75(4)
O7 Ni3 N3 94.17(5)
O7 Ni3 O9 169.82(4)
N3 Ni3 O9 83.02(4)
O7 Ni3 O12 98.65(4)
N3 Ni3 O12 165.67(4)
O9 Ni3 O12 85.40(4)
O7 Ni3 O6 91.75(4)
N3 Ni3 O6 103.50(4)
O9 Ni3 O6 79.47(4)
O12 Ni3 O6 82.55(4)
O7 Ni3 O15 98.96(4)
N3 Ni3 O15 85.22(4)
O9 Ni3 O15 90.58(4)
O12 Ni3 O15 86.49(4)
O6 Ni3 O15 165.71(4)
O10 Ni4 N4 94.04(4)
O10 Ni4 O12 172.34(4)
N4 Ni4 O12 83.42(4)
O10 Ni4 O6 97.51(4)
N4 Ni4 O6 167.38(4)
O12 Ni4 O6 85.75(4)
O10 Ni4 O16 96.77(4)
N4 Ni4 O16 86.76(5)
O12 Ni4 O16 90.31(4)
O6 Ni4 O16 86.85(4)
O10 Ni4 O3 93.99(4)
N4 Ni4 O3 102.35(4)
O12 Ni4 O3 79.56(4)
O6 Ni4 O3 81.95(4)
O16 Ni4 O3 165.38(4)
C47 N4 C48 121.91(12)
C47 N4 Ni4 124.65(10)
C48 N4 Ni4 113.41(9)
C40 O10 Ni4 124.83(9)
C41 O11 C46 116.53(14)
C10 O3 Ni1 108.30(8)
C10 O3 Ni2 127.42(8)
Ni1 O3 Ni2 97.24(4)
C10 O3 Ni4 124.68(8)
Ni1 O3 Ni4 100.14(4)
Ni2 O3 Ni4 93.31(4)
C8 N1 C9 121.52(12)
C8 N1 Ni1 124.90(10)
C9 N1 Ni1 113.20(9)
C2 O2 C7 116.75(12)
C1 O1 Ni1 124.93(9)
C56 O16 Ni4 124.91(11)
C56 O16 H16M 111.0(14)
Ni4 O16 H16M 112.4(14)
C55 O15 Ni3 125.05(9)
C55 O15 H15M 111.7(14)
Ni3 O15 H15M 111.8(14)
C27 O7 Ni3 124.60(9)
C28 O8 C33 116.56(12)
C14 O4 Ni2 125.12(10)
C15 O5 C20 116.81(13)
C54 O14 Ni2 121.93(11)
C54 O14 H14M 110.6(15)
Ni2 O14 H14M 105.8(15)
C53 O13 Ni1 132.81(11)
C53 O13 H13M 115.4(15)
Ni1 O13 H13M 111.8(15)
C36 O9 Ni3 108.77(8)
C36 O9 Ni1 125.61(8)
Ni3 O9 Ni1 97.07(4)
C36 O9 Ni2 125.63(8)
Ni3 O9 Ni2 100.37(4)
Ni1 O9 Ni2 93.72(4)
C21 N2 C22 121.45(13)
C21 N2 Ni2 124.78(11)
C22 N2 Ni2 113.75(9)
C23 O6 Ni2 108.71(9)
C23 O6 Ni4 126.23(9)
Ni2 O6 Ni4 97.66(4)
C23 O6 Ni3 124.60(9)
Ni2 O6 Ni3 100.95(4)
Ni4 O6 Ni3 93.39(4)
C49 O12 Ni4 108.33(8)
C49 O12 Ni3 127.58(8)
Ni4 O12 Ni3 96.24(4)
C49 O12 Ni1 125.08(8)
Ni4 O12 Ni1 100.65(4)
Ni3 O12 Ni1 92.98(4)
O9 C36 C35 111.15(11)
O9 C36 H36A 109.4
C35 C36 H36A 109.4
O9 C36 H36B 109.4
C35 C36 H36B 109.4
H36A C36 H36B 108.0
N2 C22 C23 108.55(11)
N2 C22 C24 114.06(13)
C23 C22 C24 112.07(13)
N2 C22 H22 107.3
C23 C22 H22 107.3
C24 C22 H22 107.3
C26 C24 C25 111.24(16)
C26 C24 C22 110.05(15)
C25 C24 C22 113.55(14)
C26 C24 H24 107.2
C25 C24 H24 107.2
C22 C24 H24 107.2
C24 C25 H25A 109.5
C24 C25 H25B 109.5
H25A C25 H25B 109.5
C24 C25 H25C 109.5
H25A C25 H25C 109.5
H25B C25 H25C 109.5
C24 C26 H26A 109.5
C24 C26 H26B 109.5
H26A C26 H26B 109.5
C24 C26 H26C 109.5
H26A C26 H26C 109.5
H26B C26 H26C 109.5
O6 C23 C22 110.97(12)
O6 C23 H23A 109.4
C22 C23 H23A 109.4
O6 C23 H23B 109.4
C22 C23 H23B 109.4
H23A C23 H23B 108.0
N4 C47 C45 125.90(13)
N4 C47 H47 117.1
C45 C47 H47 117.1
C44 C45 C40 119.44(13)
C44 C45 C47 116.17(13)
C40 C45 C47 124.38(13)
O10 C40 C45 125.50(13)
O10 C40 C41 117.52(13)
C45 C40 C41 116.98(13)
O11 C41 C42 124.82(14)
O11 C41 C40 113.00(13)
C42 C41 C40 122.18(14)
C41 C42 C43 119.93(14)
C41 C42 H42 120.0
C43 C42 H42 120.0
C44 C43 C42 119.73(14)
C44 C43 H43 120.1
C42 C43 H43 120.1
C43 C44 C45 121.69(14)
C43 C44 H44 119.2
C45 C44 H44 119.2
O11 C46 H46A 109.5
O11 C46 H46B 109.5
H46A C46 H46B 109.5
O11 C46 H46C 109.5
H46A C46 H46C 109.5
H46B C46 H46C 109.5
N4 C48 C50 114.10(12)
N4 C48 C49 108.08(11)
C50 C48 C49 113.42(12)
N4 C48 H48 106.9
C50 C48 H48 106.9
C49 C48 H48 106.9
O12 C49 C48 111.16(11)
O12 C49 H49A 109.4
C48 C49 H49A 109.4
O12 C49 H49B 109.4
C48 C49 H49B 109.4
H49A C49 H49B 108.0
C51 C50 C52 111.40(15)
C51 C50 C48 113.18(14)
C52 C50 C48 110.24(13)
C51 C50 H50 107.2
C52 C50 H50 107.2
C48 C50 H50 107.2
C50 C52 H52A 109.5
C50 C52 H52B 109.5
H52A C52 H52B 109.5
C50 C52 H52C 109.5
H52A C52 H52C 109.5
H52B C52 H52C 109.5
C50 C51 H51A 109.5
C50 C51 H51B 109.5
H51A C51 H51B 109.5
C50 C51 H51C 109.5
H51A C51 H51C 109.5
H51B C51 H51C 109.5
O3 C10 C9 110.93(11)
O3 C10 H10A 109.5
C9 C10 H10A 109.5
O3 C10 H10B 109.5
C9 C10 H10B 109.5
H10A C10 H10B 108.0
N1 C9 C10 108.28(11)
N1 C9 C11 115.37(12)
C10 C9 C11 113.21(12)
N1 C9 H9 106.5
C10 C9 H9 106.5
C11 C9 H9 106.5
C12 C11 C13 111.03(15)
C12 C11 C9 113.91(14)
C13 C11 C9 109.62(13)
C12 C11 H11 107.3
C13 C11 H11 107.3
C9 C11 H11 107.3
C11 C12 H12A 109.5
C11 C12 H12B 109.5
H12A C12 H12B 109.5
C11 C12 H12C 109.5
H12A C12 H12C 109.5
H12B C12 H12C 109.5
C11 C13 H13A 109.5
C11 C13 H13B 109.5
H13A C13 H13B 109.5
C11 C13 H13C 109.5
H13A C13 H13C 109.5
H13B C13 H13C 109.5
N1 C8 C6 126.01(13)
N1 C8 H8 117.0
C6 C8 H8 117.0
C1 C6 C5 119.59(13)
C1 C6 C8 124.19(12)
C5 C6 C8 116.21(13)
O1 C1 C6 125.58(13)
O1 C1 C2 117.42(12)
C6 C1 C2 116.99(12)
O2 C2 C3 124.43(13)
O2 C2 C1 113.78(12)
C3 C2 C1 121.79(14)
C2 C3 C4 120.40(14)
C2 C3 H3 119.8
C4 C3 H3 119.8
C5 C4 C3 119.52(14)
C5 C4 H4 120.2
C3 C4 H4 120.2
C4 C5 C6 121.71(14)
C4 C5 H5 119.1
C6 C5 H5 119.1
O2 C7 H7A 109.5
O2 C7 H7B 109.5
H7A C7 H7B 109.5
O2 C7 H7C 109.5
H7A C7 H7C 109.5
H7B C7 H7C 109.5
O16 C56 H56A 109.5
O16 C56 H56B 109.5
H56A C56 H56B 109.5
O16 C56 H56C 109.5
H56A C56 H56C 109.5
H56B C56 H56C 109.5
O15 C55 H55A 109.5
O15 C55 H55B 109.5
H55A C55 H55B 109.5
O15 C55 H55C 109.5
H55A C55 H55C 109.5
H55B C55 H55C 109.5
O7 C27 C32 125.41(13)
O7 C27 C28 117.91(13)
C32 C27 C28 116.67(13)
C31 C32 C27 119.52(14)
C31 C32 C34 115.92(13)
C27 C32 C34 124.55(13)
C30 C31 C32 121.79(15)
C30 C31 H31 119.1
C32 C31 H31 119.1
C31 C30 C29 119.64(14)
C31 C30 H30 120.2
C29 C30 H30 120.2
C28 C29 C30 120.13(15)
C28 C29 H29 119.9
C30 C29 H29 119.9
C29 C28 O8 124.70(14)
C29 C28 C27 122.10(14)
O8 C28 C27 113.19(12)
O8 C33 H33A 109.5
O8 C33 H33B 109.5
H33A C33 H33B 109.5
O8 C33 H33C 109.5
H33A C33 H33C 109.5
H33B C33 H33C 109.5
N3 C34 C32 125.99(13)
N3 C34 H34 117.0
C32 C34 H34 117.0
C34 N3 C35 121.84(12)
C34 N3 Ni3 124.43(10)
C35 N3 Ni3 113.68(9)
N3 C35 C37 114.48(12)
N3 C35 C36 108.44(11)
C37 C35 C36 112.69(12)
N3 C35 H35 106.9
C37 C35 H35 106.9
C36 C35 H35 106.9
C39 C37 C38 111.01(14)
C39 C37 C35 109.83(13)
C38 C37 C35 113.73(12)
C39 C37 H37 107.3
C38 C37 H37 107.3
C35 C37 H37 107.3
C37 C38 H38A 109.5
C37 C38 H38B 109.5
H38A C38 H38B 109.5
C37 C38 H38C 109.5
H38A C38 H38C 109.5
H38B C38 H38C 109.5
C37 C39 H39A 109.5
C37 C39 H39B 109.5
H39A C39 H39B 109.5
C37 C39 H39C 109.5
H39A C39 H39C 109.5
H39B C39 H39C 109.5
N2 C21 C19 126.08(14)
N2 C21 H21 117.0
C19 C21 H21 117.0
C18 C19 C14 119.33(15)
C18 C19 C21 116.36(14)
C14 C19 C21 124.29(13)
O4 C14 C19 125.59(14)
O4 C14 C15 117.32(14)
C19 C14 C15 117.09(13)
O5 C15 C16 124.76(15)
O5 C15 C14 113.30(13)
C16 C15 C14 121.94(16)
O5 C20 H20A 109.5
O5 C20 H20B 109.5
H20A C20 H20B 109.5
O5 C20 H20C 109.5
H20A C20 H20C 109.5
H20B C20 H20C 109.5
C15 C16 C17 119.89(16)
C15 C16 H16 120.1
C17 C16 H16 120.1
C18 C17 C16 119.85(15)
C18 C17 H17 120.1
C16 C17 H17 120.1
C17 C18 C19 121.90(16)
C17 C18 H18 119.1
C19 C18 H18 119.1
O14 C54 H54A 109.5
O14 C54 H54B 109.5
H54A C54 H54B 109.5
O14 C54 H54C 109.5
H54A C54 H54C 109.5
H54B C54 H54C 109.5
O13 C53 H53A 109.5
O13 C53 H53B 109.5
H53A C53 H53B 109.5
O13 C53 H53C 109.5
H53A C53 H53C 109.5
H53B C53 H53C 109.5

loop_
_geom_bond_atom_site_label_1
_geom_bond_atom_site_label_2
_geom_bond_distance
Ni1 O1 1.9746(10)
Ni1 N1 1.9895(12)
Ni1 O3 2.0123(10)
Ni1 O9 2.0399(9)
Ni1 O12 2.1313(10)
Ni1 O13 2.1473(11)
Ni2 O4 1.9709(10)
Ni2 N2 1.9920(12)
Ni2 O6 2.0072(10)
Ni2 O3 2.0438(10)
Ni2 O9 2.1302(10)
Ni2 O14 2.1645(11)
Ni3 O7 1.9778(10)
Ni3 N3 1.9951(12)
Ni3 O9 2.0102(10)
Ni3 O12 2.0525(9)
Ni3 O6 2.1159(10)
Ni3 O15 2.1319(10)
Ni4 O10 1.9730(10)
Ni4 N4 1.9887(12)
Ni4 O12 2.0060(10)
Ni4 O6 2.0360(10)
Ni4 O16 2.1305(11)
Ni4 O3 2.1406(10)
N4 C47 1.2819(18)
N4 C48 1.4827(18)
O10 C40 1.3069(17)
O11 C41 1.3699(19)
O11 C46 1.416(2)
O3 C10 1.4142(16)
N1 C8 1.2791(18)
N1 C9 1.4827(17)
O2 C2 1.3710(18)
O2 C7 1.4295(18)
O1 C1 1.3085(16)
O16 C56 1.406(2)
O16 H16M 0.82(2)
O15 C55 1.4147(18)
O15 H15M 0.81(2)
O7 C27 1.3084(17)
O8 C28 1.3770(18)
O8 C33 1.4234(19)
O4 C14 1.3070(17)
O5 C15 1.371(2)
O5 C20 1.427(2)
O14 C54 1.411(2)
O14 H14M 0.801(15)
O13 C53 1.3830(19)
O13 H13M 0.80(2)
O9 C36 1.4165(16)
N2 C21 1.280(2)
N2 C22 1.475(2)
O6 C23 1.4188(16)
O12 C49 1.4147(16)
C36 C35 1.5486(19)
C36 H36A 0.9700
C36 H36B 0.9700
C22 C23 1.547(2)
C22 C24 1.549(2)
C22 H22 0.9800
C24 C26 1.525(3)
C24 C25 1.527(3)
C24 H24 0.9800
C25 H25A 0.9600
C25 H25B 0.9600
C25 H25C 0.9600
C26 H26A 0.9600
C26 H26B 0.9600
C26 H26C 0.9600
C23 H23A 0.9700
C23 H23B 0.9700
C47 C45 1.452(2)
C47 H47 0.9300
C45 C44 1.415(2)
C45 C40 1.418(2)
C40 C41 1.428(2)
C41 C42 1.374(2)
C42 C43 1.397(2)
C42 H42 0.9300
C43 C44 1.369(2)
C43 H43 0.9300
C44 H44 0.9300
C46 H46A 0.9600
C46 H46B 0.9600
C46 H46C 0.9600
C48 C50 1.547(2)
C48 C49 1.5478(19)
C48 H48 0.9800
C49 H49A 0.9700
C49 H49B 0.9700
C50 C51 1.524(3)
C50 C52 1.529(2)
C50 H50 0.9800
C52 H52A 0.9600
C52 H52B 0.9600
C52 H52C 0.9600
C51 H51A 0.9600
C51 H51B 0.9600
C51 H51C 0.9600
C10 C9 1.539(2)
C10 H10A 0.9700
C10 H10B 0.9700
C9 C11 1.544(2)
C9 H9 0.9800
C11 C12 1.516(3)
C11 C13 1.535(2)
C11 H11 0.9800
C12 H12A 0.9600
C12 H12B 0.9600
C12 H12C 0.9600
C13 H13A 0.9600
C13 H13B 0.9600
C13 H13C 0.9600
C8 C6 1.453(2)
C8 H8 0.9300
C6 C1 1.419(2)
C6 C5 1.422(2)
C1 C2 1.430(2)
C2 C3 1.379(2)
C3 C4 1.400(2)
C3 H3 0.9300
C4 C5 1.365(2)
C4 H4 0.9300
C5 H5 0.9300
C7 H7A 0.9600
C7 H7B 0.9600
C7 H7C 0.9600
C56 H56A 0.9600
C56 H56B 0.9600
C56 H56C 0.9600
C55 H55A 0.9600
C55 H55B 0.9600
C55 H55C 0.9600
C27 C32 1.421(2)
C27 C28 1.429(2)
C32 C31 1.417(2)
C32 C34 1.449(2)
C31 C30 1.360(2)
C31 H31 0.9300
C30 C29 1.401(2)
C30 H30 0.9300
C29 C28 1.373(2)
C29 H29 0.9300
C33 H33A 0.9600
C33 H33B 0.9600
C33 H33C 0.9600
C34 N3 1.2812(18)
C34 H34 0.9300
N3 C35 1.4785(18)
C35 C37 1.5487(19)
C35 H35 0.9800
C37 C39 1.523(2)
C37 C38 1.528(2)
C37 H37 0.9800
C38 H38A 0.9600
C38 H38B 0.9600
C38 H38C 0.9600
C39 H39A 0.9600
C39 H39B 0.9600
C39 H39C 0.9600
C21 C19 1.447(2)
C21 H21 0.9300
C19 C18 1.418(2)
C19 C14 1.424(2)
C14 C15 1.425(2)
C15 C16 1.380(2)
C20 H20A 0.9600
C20 H20B 0.9600
C20 H20C 0.9600
C16 C17 1.404(3)
C16 H16 0.9300
C17 C18 1.357(3)
C17 H17 0.9300
C18 H18 0.9300
C54 H54A 0.9600
C54 H54B 0.9600
C54 H54C 0.9600
C53 H53A 0.9600
C53 H53B 0.9600
C53 H53C 0.9600

loop_
_platon_squeeze_void_nr
_platon_squeeze_void_average_x
_platon_squeeze_void_average_y
_platon_squeeze_void_average_z
_platon_squeeze_void_volume
_platon_squeeze_void_count_electrons
1 0.000 0.000 0.000 498.0 7.5
2 0.222 0.667 0.405 7.3 -0.2
3 0.778 0.333 0.595 7.3 -0.2
